data_7715177
loop_
_publ_author_name
'Xie, Jia-Nan'
'Li, Yun-Lan'
'Wang, Hai-Ling'
'Xiao, Zi-Xin'
'Zhu, Zhong-Hong'
'Liang, Fu-Pei'
'Zou, Hua-Hong'

_publ_section_title
;
 Different anion (NO<sub>3</sub><sup>-</sup> and
 OAc<sup>-</sup>)-controlled construction of dysprosium clusters with
 different shapes.
;
_journal_issue 12
_journal_name_full 'Dalton transactions (Cambridge, England : 2003)'
_journal_page_first 5665
_journal_page_last 5675
_journal_paper_doi 10.1039/d3dt03314g
_journal_volume 53
_journal_year 2024
_chemical_formula_moiety 'C98 H88 Dy8 N10 O52, 0.5[12[CH3CN]2[H2O]]'
_chemical_formula_sum 'C98 H88 Dy8 N10 O52'
_chemical_formula_weight 3537.78
_space_group_crystal_system monoclinic
_space_group_IT_number 14
_space_group_name_Hall '-P 2ybc'
_space_group_name_H-M_alt 'P 1 21/c 1'
_atom_sites_solution_hydrogens mixed
_audit_creation_date 2024-01-30
_audit_creation_method
;
Olex2 1.3
(compiled 2020.02.04 svn.rd84adfe8 for OlexSys, GUI svn.r6032)
;
_audit_update_record
;
2024-01-31 deposited with the CCDC.	2024-02-16 downloaded from the CCDC.
;
_cell_angle_alpha 90
_cell_angle_beta 93.4290(10)
_cell_angle_gamma 90
_cell_formula_units_Z 2
_cell_length_a 13.39970(10)
_cell_length_b 27.4462(2)
_cell_length_c 16.60710(10)
_cell_measurement_reflns_used 31195
_cell_measurement_temperature 100.00(10)
_cell_measurement_theta_max 75.3490
_cell_measurement_theta_min 3.1120
_cell_volume 6096.67(7)
_computing_cell_refinement 'CrysAlisPro 1.171.41.123a (Rigaku OD, 2022)'
_computing_data_collection 'CrysAlisPro 1.171.41.123a (Rigaku OD, 2022)'
_computing_data_reduction 'CrysAlisPro 1.171.41.123a (Rigaku OD, 2022)'
_computing_molecular_graphics 'Olex2 1.3 (Dolomanov et al., 2009)'
_computing_publication_material 'Olex2 1.3 (Dolomanov et al., 2009)'
_computing_structure_refinement 'SHELXL 2014/7 (Sheldrick, 2015)'
_computing_structure_solution 'olex2.solve 1.3 (Bourhis et al., 2015)'
_diffrn_ambient_temperature 100.15
_diffrn_detector_area_resol_mean 10.0000
_diffrn_detector_type HyPix
_diffrn_measured_fraction_theta_full 0.998
_diffrn_measured_fraction_theta_max 0.956
_diffrn_measurement_details
;
List of Runs (angles in degrees, time in seconds):

  # Type    Start    End  Width  t~exp~   \w     \q     \k     \f   Frames
#--------------------------------------------------------------------------
  1  \w    -63.00  31.00   0.50    1.50    --  -43.70  55.00 122.00  188
  2  \w   -117.00 -22.00   0.50    1.50    --  -43.70 -55.00 -20.00  190
  3  \w    -29.00  63.00   0.50    1.50    --   43.70 -55.00 -20.00  184
  4  \w   -170.00 -74.00   0.50    3.50    --  -96.00 -55.00 -20.00  192
  5  \w    -63.00 -22.00   0.50    3.50    --  -96.00  55.00 122.00   82
  6  \w     88.00 178.00   0.50    3.50    --  109.23  55.00 122.00  180
  7  \w     35.00  63.00   0.50    3.50    --  109.23 -55.00 -20.00   56
  8  \w    -36.00  27.00   0.50    1.50    --   43.70 -19.00-180.00  126
  9  \w     34.00  97.00   0.50    1.50    --   43.70-125.00-180.00  126
 10  \w    -71.00 -22.00   0.50    3.50    --  -96.00  61.00-150.00   98
 11  \w    -51.00 -20.00   0.50    3.50    --  -96.00  45.00  90.00   62
 12  \w    -51.00 -20.00   0.50    3.50    --  -96.00  45.00-120.00   62
 13  \w    -86.00 -22.00   0.50    3.50    --  -96.00 125.00-150.00  128
 14  \w    -51.00 -20.00   0.50    3.50    --  -96.00  45.00 -60.00   62
 15  \w   -170.00 -72.00   0.50    3.50    --  -96.00 -61.00 -60.00  196
 16  \w    -51.00 -20.00   0.50    3.50    --  -96.00  45.00 -30.00   62
 17  \w    -71.00 -22.00   0.50    3.50    --  -96.00  61.00-120.00   98
 18  \w    -51.00 -20.00   0.50    3.50    --  -96.00  45.00-150.00   62
 19  \w    -86.00 -22.00   0.50    3.50    --  -96.00 125.00-180.00  128
 20  \w     86.00 178.00   0.50    3.50    --  109.23  30.00 -90.00  184
 21  \w     95.00 178.00   0.50    3.50    --  109.23 125.00-180.00  166
 22  \w     36.00 105.00   0.50    3.50    --  109.23 -94.00 -30.00  138
 23  \w     36.00 105.00   0.50    3.50    --  109.23 -94.00 -60.00  138
 24  \w     35.00  60.00   0.50    3.50    --  109.23 -61.00-150.00   50
 25  \w     97.00 178.00   0.50    3.50    --  109.23 125.00 150.00  162
;
_diffrn_measurement_device 'four-circle diffractometer'
_diffrn_measurement_device_type 'XtaLAB Synergy, Dualflex, HyPix'
_diffrn_measurement_method '\w scans'
_diffrn_radiation_type CuK\a
_diffrn_radiation_wavelength 1.54184
_diffrn_reflns_av_R_equivalents 0.0366
_diffrn_reflns_av_unetI/netI 0.0257
_diffrn_reflns_Laue_measured_fraction_full 0.998
_diffrn_reflns_Laue_measured_fraction_max 0.956
_diffrn_reflns_limit_h_max 16
_diffrn_reflns_limit_h_min -16
_diffrn_reflns_limit_k_max 32
_diffrn_reflns_limit_k_min -33
_diffrn_reflns_limit_l_max 20
_diffrn_reflns_limit_l_min -20
_diffrn_reflns_number 56707
_diffrn_reflns_point_group_measured_fraction_full 0.998
_diffrn_reflns_point_group_measured_fraction_max 0.956
_diffrn_reflns_theta_full 67.684
_diffrn_reflns_theta_max 75.730
_diffrn_reflns_theta_min 3.114
_exptl_absorpt_coefficient_mu 26.506
_exptl_absorpt_correction_T_max 1.00000
_exptl_absorpt_correction_T_min 0.59441
_exptl_absorpt_correction_type multi-scan
_exptl_absorpt_process_details
;
CrysAlisPro 1.171.41.123a (Rigaku Oxford Diffraction, 2022)
Empirical absorption correction using spherical harmonics,
implemented in SCALE3 ABSPACK scaling algorithm.
;
_exptl_crystal_colour yellow
_exptl_crystal_colour_primary yellow
_exptl_crystal_density_diffrn 1.927
_exptl_crystal_description block
_exptl_crystal_F_000 3380
_exptl_crystal_size_max 0.08
_exptl_crystal_size_mid 0.07
_exptl_crystal_size_min 0.07
_refine_diff_density_max 1.249
_refine_diff_density_min -1.651
_refine_diff_density_rms 0.137
_refine_ls_extinction_method none
_refine_ls_goodness_of_fit_ref 1.067
_refine_ls_hydrogen_treatment constr
_refine_ls_matrix_type full
_refine_ls_number_parameters 746
_refine_ls_number_reflns 12123
_refine_ls_number_restraints 1056
_refine_ls_restrained_S_all 1.033
_refine_ls_R_factor_all 0.0359
_refine_ls_R_factor_gt 0.0344
_refine_ls_shift/su_max 0.002
_refine_ls_shift/su_mean 0.000
_refine_ls_structure_factor_coef Fsqd
_refine_ls_weighting_details 'w=1/[\s^2^(Fo^2^)+(0.0424P)^2^+31.9563P] where P=(Fo^2^+2Fc^2^)/3'
_refine_ls_weighting_scheme calc
_refine_ls_wR_factor_gt 0.0858
_refine_ls_wR_factor_ref 0.0866
_reflns_Friedel_coverage 0.000
_reflns_number_gt 11624
_reflns_number_total 12123
_reflns_threshold_expression 'I > 2\s(I)'
_cod_data_source_file d3dt03314g2.cif
_cod_data_source_block xjn-20230607-14a2q8_auto
_cod_depositor_comments 'Adding full bibliography for 7715177--7715179.cif.'
_cod_database_code 7715177
_shelx_shelxl_version_number 2014/7
_shelx_space_group_comment
;
The symmetry employed for this shelxl refinement is uniquely defined
by the following loop, which should always be used as a source of
symmetry information in preference to the above space-group names.
They are only intended as comments.
;
_shelx_estimated_absorpt_t_max 0.258
_shelx_estimated_absorpt_t_min 0.226
_olex2_refinement_description
;
1. Fixed Uiso
 At 1.2 times of:
  All C(H) groups
 At 1.5 times of:
  All C(H,H,H) groups, All O(H,H) groups
2. Rigid bond restraints
 C47
 with sigma for 1-2 distances of 0.01 and sigma for 1-3 distances of 0.02
 C2, C30
 with sigma for 1-2 distances of 0.01 and sigma for 1-3 distances of 0.02
3. Uiso/Uaniso restraints and constraints
C8 \\sim C15 \\sim C22 \\sim C3 \\sim C6 \\sim C39 \\sim C5 \\sim C47 \\sim C4
\\sim C44 \\sim C41 \\sim C36 \\sim C46 \\sim C38 \\sim C2 \\sim C24 \\sim C23
\\sim C40 \\sim C10 \\sim C11 \\sim C42 \\sim C21 \\sim C48 \\sim C33 \\sim C30
\\sim C45 \\sim C7 \\sim C20 \\sim C34 \\sim C37 \\sim C14 \\sim C9 \\sim C13
\\sim C25 \\sim C16 \\sim C19 \\sim C17 \\sim C26 \\sim C1 \\sim C18 \\sim C43
\\sim C29 \\sim C12 \\sim C35 \\sim C27 \\sim C49 \\sim C28 \\sim C50 \\sim
C32: within 3.8A with sigma of 0.01 and sigma for terminal atoms of 0.02 within
3.8A
Uanis(C47) \\sim Ueq: with sigma of 0.001 and sigma for terminal atoms of 0.002
Uanis(C49) \\sim Ueq: with sigma of 0.001 and sigma for terminal atoms of 0.002
Uanis(C50) \\sim Ueq, Uanis(O3) \\sim Ueq: with sigma of 0.001 and sigma for
terminal atoms of 0.002
Uanis(O16) \\sim Ueq: with sigma of 0.001 and sigma for terminal atoms of 0.002
Uanis(C2) = Uanis(C7)
Uanis(C4) = Uanis(C40)
Uanis(C3) = Uanis(C11)
4.a Riding coordinates:
 O18(H18A,H18B)
4.b Aromatic/amide H refined with riding coordinates:
 C8(H8), C6(H6), C5(H5), C44(H44), C36(H36), C24(H24), C40(H40), C42(H42),
 C21(H21), C7(H7), C20(H20), C37(H37), C14(H14), C13(H13), C19(H19), C26(H26),
 C43(H43), C12(H12), C35(H35), C27(H27), C28(H28)
4.c Idealised Me refined as rotating group:
 C33(H33A,H33B,H33C), C16(H16A,H16B,H16C), C17(H17A,H17B,H17C), C1(H1A,H1B,
 H1C), C49(H49A,H49B,H49C), C50(H50A,H50B,H50C), C32(H32A,H32B,H32C)
;
_smtbx_masks_special_details
;
A solvent mask was calculated and 290 electrons were
found in a volume of 1222\%A^3 in 1 void per unit cell.
This is consistent with the presence of 
1[6[CH3CN]1[H2O]] per Unit Cell 
which account for 49 electrons 
per unit cell.
;
_smtbx_masks_void_probe_radius 1.2
_smtbx_masks_void_truncation_radius 1.2
_olex2_submission_special_instructions 'No special instructions were received'
_oxdiff_exptl_absorpt_empirical_details
;
Empirical correction (ABSPACK) includes:
- Absorption correction using spherical harmonics
- Frame scaling
;

loop_
_space_group_symop_operation_xyz
'x, y, z'
'-x, y+1/2, -z+1/2'
'-x, -y, -z'
'x, -y-1/2, z-1/2'

loop_
_atom_site_label
_atom_site_type_symbol
_atom_site_fract_x
_atom_site_fract_y
_atom_site_fract_z
_atom_site_U_iso_or_equiv
_atom_site_adp_type
_atom_site_occupancy
_atom_site_site_symmetry_order
_atom_site_calc_flag
_atom_site_refinement_flags_posn
_atom_site_refinement_flags_adp
_atom_site_refinement_flags_occupancy
_atom_site_disorder_assembly
_atom_site_disorder_group
Dy1 Dy 0.52380(2) 0.39859(2) 0.44131(2) 0.00762(6) Uani 1 1 d . . . . .
Dy2 Dy 0.29363(2) 0.38451(2) 0.57739(2) 0.00773(6) Uani 1 1 d . . . . .
Dy4 Dy 0.53033(2) 0.40880(2) 0.67262(2) 0.00734(6) Uani 1 1 d . . . . .
Dy3 Dy 0.67818(2) 0.48677(2) 0.33710(2) 0.00829(6) Uani 1 1 d . . . . .
O7 O 0.6155(2) 0.31324(11) 0.45102(17) 0.0127(6) Uani 1 1 d . . . . .
O16 O 0.6098(2) 0.47063(10) 0.45652(16) 0.0075(5) Uani 1 1 d . U . . .
O6 O 0.6115(2) 0.37941(10) 0.56267(16) 0.0098(6) Uani 1 1 d . . . . .
O14 O 0.4334(2) 0.33708(11) 0.35462(17) 0.0119(6) Uani 1 1 d . . . . .
O4 O 0.4252(2) 0.34292(10) 0.64791(17) 0.0081(5) Uani 1 1 d . . . . .
O12 O 0.2298(2) 0.46154(10) 0.55634(16) 0.0088(6) Uani 1 1 d . . . . .
O9 O 0.6084(2) 0.55700(11) 0.62096(17) 0.0104(6) Uani 1 1 d . . . . .
O8 O 0.5340(2) 0.49294(11) 0.67376(17) 0.0106(6) Uani 1 1 d . . . . .
O17 O 0.6406(2) 0.56755(11) 0.31348(16) 0.0089(6) Uani 1 1 d . . . . .
O15 O 0.6113(2) 0.41121(10) 0.33098(17) 0.0103(6) Uani 1 1 d . . . . .
O3 O 0.5240(2) 0.42145(11) 0.80735(18) 0.0145(6) Uani 1 1 d . U . . .
O13 O 0.3874(2) 0.34905(10) 0.47815(17) 0.0104(6) Uani 1 1 d . . . . .
O11 O 0.1786(2) 0.55181(10) 0.58443(17) 0.0105(6) Uani 1 1 d . . . . .
O22 O 0.4420(2) 0.42907(10) 0.55001(16) 0.0085(6) Uani 1 1 d . . . . .
O23 O 0.1120(2) 0.37237(12) 0.60494(18) 0.0148(6) Uani 1 1 d . . . . .
O20 O 0.8202(2) 0.52275(11) 0.26746(18) 0.0146(6) Uani 1 1 d . . . . .
O24 O 0.2172(2) 0.36327(12) 0.70688(18) 0.0148(6) Uani 1 1 d . . . . .
O19 O 0.7953(3) 0.44575(12) 0.24759(18) 0.0168(7) Uani 1 1 d . . . . .
O5 O 0.2759(2) 0.29267(11) 0.57920(18) 0.0143(6) Uani 1 1 d . . . . .
O10 O 0.6816(3) 0.59872(11) 0.75919(19) 0.0190(7) Uani 1 1 d . . . . .
O18 O 0.6097(3) 0.49372(13) 0.19848(18) 0.0181(7) Uani 1 1 d . . . A 1
H18A H 0.5658 0.5181 0.1940 0.027 Uiso 1 1 d R U . A 1
H18B H 0.5733 0.4675 0.1847 0.027 Uiso 1 1 d R U . A 1
O2 O 0.5042(3) 0.39625(13) 0.9319(2) 0.0227(7) Uani 1 1 d . . . . .
O26 O 0.3641(3) 0.23955(12) 0.3446(2) 0.0214(7) Uani 1 1 d . . . . .
O25 O 0.0583(3) 0.36145(15) 0.7256(2) 0.0265(8) Uani 1 1 d . . . . .
N3 N 0.1916(3) 0.37527(13) 0.4462(2) 0.0099(7) Uani 1 1 d . . . . .
O21 O 0.9146(3) 0.48275(13) 0.1880(2) 0.0228(8) Uani 1 1 d . . . . .
N4 N 0.1264(3) 0.36550(14) 0.6804(2) 0.0136(7) Uani 1 1 d . . . . .
N5 N 0.8460(3) 0.48372(14) 0.2326(2) 0.0129(7) Uani 1 1 d . . . . .
N1 N 0.7135(3) 0.43050(13) 0.6898(2) 0.0102(7) Uani 1 1 d . . . . .
N2 N 0.6098(3) 0.33530(13) 0.7435(2) 0.0121(7) Uani 1 1 d . . . . .
O1 O 0.6956(3) 0.41657(16) 0.9933(2) 0.0329(9) Uani 1 1 d . . . . .
C8 C 0.1473(3) 0.40993(16) 0.4054(2) 0.0108(8) Uani 1 1 d . U . . .
H8 H 0.1219 0.4013 0.3527 0.013 Uiso 1 1 calc R U . . .
C15 C 0.3712(3) 0.33103(15) 0.4062(2) 0.0097(7) Uani 1 1 d . U . . .
C22 C 0.5349(3) 0.27279(15) 0.6535(3) 0.0124(8) Uani 1 1 d . U . . .
C3 C 0.1689(3) 0.48263(16) 0.5012(3) 0.0115(6) Uani 1 1 d . U . . .
C6 C 0.0349(3) 0.53170(16) 0.3896(2) 0.0113(8) Uani 1 1 d . U . . .
H6 H -0.0106 0.5480 0.3528 0.014 Uiso 1 1 calc R U . . .
C39 C 0.6936(3) 0.35215(15) 0.5629(2) 0.0105(8) Uani 1 1 d . U . . .
C5 C 0.0666(3) 0.48560(15) 0.3730(2) 0.0112(8) Uani 1 1 d . U . . .
H5 H 0.0451 0.4707 0.3234 0.013 Uiso 1 1 calc R U . . .
C47 C 0.6071(3) 0.52242(15) 0.6689(2) 0.0089(8) Uani 1 1 d . U . . .
C4 C 0.1307(3) 0.45992(15) 0.4283(2) 0.0103(5) Uani 1 1 d . U . . .
C44 C 0.8102(3) 0.55117(17) 0.8322(3) 0.0137(8) Uani 1 1 d . U . . .
H44 H 0.8340 0.5786 0.8626 0.016 Uiso 1 1 calc R U . . .
C41 C 0.7430(3) 0.47051(16) 0.7415(2) 0.0111(8) Uani 1 1 d . U . . .
C36 C 0.8602(4) 0.29057(17) 0.5598(3) 0.0173(9) Uani 1 1 d . U . . .
H36 H 0.9160 0.2692 0.5602 0.021 Uiso 1 1 calc R U . . .
C46 C 0.6966(3) 0.51579(15) 0.7286(2) 0.0097(8) Uani 1 1 d . U . . .
C38 C 0.7765(3) 0.35976(16) 0.6164(3) 0.0130(8) Uani 1 1 d . U . . .
C2 C 0.1373(3) 0.53093(15) 0.5136(2) 0.0097(5) Uani 1 1 d . U . . .
C24 C 0.6080(4) 0.29200(16) 0.7129(3) 0.0136(8) Uani 1 1 d . U . . .
H24 H 0.6601 0.2705 0.7313 0.016 Uiso 1 1 calc R U . . .
C23 C 0.4443(3) 0.29660(15) 0.6309(2) 0.0097(8) Uani 1 1 d . U . . .
C40 C 0.7851(3) 0.40161(15) 0.6705(2) 0.0103(5) Uani 1 1 d . U . . .
H40 H 0.8499 0.4085 0.6940 0.012 Uiso 1 1 calc R U . . .
C10 C 0.2749(3) 0.30570(16) 0.3894(2) 0.0113(8) Uani 1 1 d . U . . .
C11 C 0.2730(3) 0.25884(16) 0.3553(2) 0.0115(6) Uani 1 1 d . U . . .
C42 C 0.8207(3) 0.46552(17) 0.8017(3) 0.0138(8) Uani 1 1 d . U . . .
H42 H 0.8506 0.4346 0.8121 0.017 Uiso 1 1 calc R U . . .
C21 C 0.5512(4) 0.22469(16) 0.6251(3) 0.0160(8) Uani 1 1 d . U . . .
H21 H 0.6132 0.2091 0.6389 0.019 Uiso 1 1 calc R U . . .
C48 C 0.5535(4) 0.39936(17) 0.8716(3) 0.0150(9) Uani 1 1 d . U . . .
C33 C 0.6099(4) 0.27143(17) 0.3979(3) 0.0215(10) Uani 1 1 d . U . . .
H33A H 0.5468 0.2723 0.3650 0.032 Uiso 1 1 calc R U . . .
H33B H 0.6132 0.2415 0.4302 0.032 Uiso 1 1 calc R U . . .
H33C H 0.6660 0.2722 0.3627 0.032 Uiso 1 1 calc R U . . .
C30 C 0.6551(4) 0.37495(17) 0.8728(3) 0.0161(8) Uani 1 1 d . U . . .
C45 C 0.7317(3) 0.55630(17) 0.7737(3) 0.0141(8) Uani 1 1 d . U . . .
C7 C 0.0698(3) 0.55479(15) 0.4614(2) 0.0097(5) Uani 1 1 d . U . . .
H7 H 0.0470 0.5865 0.4739 0.012 Uiso 1 1 calc R U . . .
C20 C 0.4801(4) 0.20057(17) 0.5787(3) 0.0172(9) Uani 1 1 d . U . . .
H20 H 0.4937 0.1692 0.5578 0.021 Uiso 1 1 calc R U . . .
C34 C 0.6975(3) 0.31408(16) 0.5057(3) 0.0128(8) Uani 1 1 d . U . . .
C37 C 0.8604(3) 0.32887(16) 0.6138(3) 0.0150(8) Uani 1 1 d . U . . .
H37 H 0.9175 0.3345 0.6494 0.018 Uiso 1 1 calc R U . . .
C14 C 0.0950(4) 0.30592(17) 0.3875(3) 0.0156(8) Uani 1 1 d . U . . .
H14 H 0.0342 0.3217 0.3986 0.019 Uiso 1 1 calc R U . . .
C9 C 0.1871(3) 0.32861(15) 0.4071(3) 0.0114(8) Uani 1 1 d . U . . .
C13 C 0.0939(4) 0.26019(17) 0.3518(3) 0.0176(9) Uani 1 1 d . U . . .
H13 H 0.0316 0.2450 0.3377 0.021 Uiso 1 1 calc R U . . .
C25 C 0.6815(4) 0.34376(17) 0.8106(3) 0.0158(8) Uani 1 1 d . U . . .
C16 C 0.3719(4) 0.18849(17) 0.3329(3) 0.0225(10) Uani 1 1 d . U . . .
H16A H 0.3395 0.1797 0.2805 0.034 Uiso 1 1 calc R U . . .
H16B H 0.3391 0.1714 0.3758 0.034 Uiso 1 1 calc R U . . .
H16C H 0.4426 0.1792 0.3343 0.034 Uiso 1 1 calc R U . . .
C19 C 0.3860(4) 0.22252(17) 0.5617(3) 0.0165(9) Uani 1 1 d . U . . .
H19 H 0.3350 0.2055 0.5312 0.020 Uiso 1 1 calc R U . . .
C17 C 0.1894(4) 0.26177(18) 0.5758(3) 0.0222(10) Uani 1 1 d . U . . .
H17A H 0.1290 0.2818 0.5761 0.033 Uiso 1 1 calc R U . . .
H17B H 0.1924 0.2401 0.6228 0.033 Uiso 1 1 calc R U . . .
H17C H 0.1878 0.2423 0.5263 0.033 Uiso 1 1 calc R U . . .
C26 C 0.7770(4) 0.32173(17) 0.8141(3) 0.0185(9) Uani 1 1 d . U . . .
H26 H 0.7951 0.3005 0.7722 0.022 Uiso 1 1 calc R U . . .
C1 C 0.1511(3) 0.60207(15) 0.5987(3) 0.0120(8) Uani 1 1 d . U . . .
H1A H 0.1578 0.6211 0.5493 0.018 Uiso 1 1 calc R U . . .
H1B H 0.1951 0.6156 0.6422 0.018 Uiso 1 1 calc R U . . .
H1C H 0.0816 0.6034 0.6140 0.018 Uiso 1 1 calc R U . . .
C18 C 0.3686(3) 0.26888(16) 0.5899(3) 0.0128(8) Uani 1 1 d . U . . .
C43 C 0.8532(4) 0.50575(18) 0.8456(3) 0.0165(9) Uani 1 1 d . U . . .
H43 H 0.9062 0.5022 0.8859 0.020 Uiso 1 1 calc R U . . .
C29 C 0.7253(4) 0.38417(19) 0.9377(3) 0.0215(9) Uani 1 1 d . U . . .
C12 C 0.1813(3) 0.23620(16) 0.3364(3) 0.0153(8) Uani 1 1 d . U . . .
H12 H 0.1791 0.2046 0.3132 0.018 Uiso 1 1 calc R U . . .
C35 C 0.7790(4) 0.28306(16) 0.5049(3) 0.0155(8) Uani 1 1 d . U . . .
H35 H 0.7794 0.2570 0.4673 0.019 Uiso 1 1 calc R U . . .
C27 C 0.8436(4) 0.33130(19) 0.8785(3) 0.0233(10) Uani 1 1 d . U . . .
H27 H 0.9077 0.3164 0.8807 0.028 Uiso 1 1 calc R U . . .
C49 C 0.7107(4) 0.64046(18) 0.8056(3) 0.0222(10) Uani 1 1 d . U . . .
H49A H 0.6645 0.6673 0.7922 0.033 Uiso 1 1 calc R U . . .
H49B H 0.7786 0.6501 0.7936 0.033 Uiso 1 1 calc R U . . .
H49C H 0.7090 0.6328 0.8632 0.033 Uiso 1 1 calc R U . . .
C28 C 0.8190(4) 0.3624(2) 0.9407(3) 0.0247(10) Uani 1 1 d . U . . .
H28 H 0.8658 0.3686 0.9848 0.030 Uiso 1 1 calc R U . . .
C50 C 0.6020(4) 0.38092(19) 0.2618(3) 0.0231(10) Uani 1 1 d . U . . .
H50A H 0.6182 0.3473 0.2773 0.035 Uiso 1 1 calc R U . . .
H50B H 0.6481 0.3921 0.2221 0.035 Uiso 1 1 calc R U . . .
H50C H 0.5332 0.3824 0.2383 0.035 Uiso 1 1 calc R U . . .
C32 C 0.7668(5) 0.4311(3) 1.0555(4) 0.0492(18) Uani 1 1 d . U . . .
H32A H 0.8247 0.4458 1.0315 0.074 Uiso 1 1 calc R U . . .
H32B H 0.7884 0.4026 1.0874 0.074 Uiso 1 1 calc R U . . .
H32C H 0.7363 0.4550 1.0904 0.074 Uiso 1 1 calc R U . . .

loop_
_atom_site_aniso_label
_atom_site_aniso_U_11
_atom_site_aniso_U_22
_atom_site_aniso_U_33
_atom_site_aniso_U_23
_atom_site_aniso_U_13
_atom_site_aniso_U_12
Dy1 0.01381(12) 0.00518(11) 0.00414(11) -0.00070(8) 0.00273(9) -0.00133(9)
Dy2 0.01280(12) 0.00502(12) 0.00545(11) 0.00062(8) 0.00137(9) -0.00061(9)
Dy4 0.01270(12) 0.00565(11) 0.00379(11) 0.00016(8) 0.00156(8) -0.00031(9)
Dy3 0.01529(13) 0.00609(12) 0.00378(11) -0.00018(8) 0.00289(9) -0.00130(9)
O7 0.0182(16) 0.0119(15) 0.0079(14) -0.0055(11) -0.0014(11) 0.0014(12)
O16 0.0092(9) 0.0074(9) 0.0060(9) 0.0002(7) 0.0024(7) -0.0020(7)
O6 0.0178(15) 0.0073(14) 0.0046(13) -0.0016(10) 0.0036(11) 0.0024(12)
O14 0.0164(15) 0.0109(14) 0.0086(14) -0.0011(11) 0.0019(11) -0.0003(12)
O4 0.0121(14) 0.0047(13) 0.0075(13) 0.0016(10) 0.0005(11) 0.0012(11)
O12 0.0138(14) 0.0068(13) 0.0058(13) 0.0020(10) 0.0014(11) 0.0015(11)
O9 0.0168(15) 0.0095(14) 0.0050(13) 0.0038(11) 0.0005(11) -0.0009(12)
O8 0.0167(15) 0.0081(14) 0.0069(13) 0.0011(11) -0.0005(11) -0.0011(12)
O17 0.0107(14) 0.0105(14) 0.0056(13) -0.0010(11) 0.0008(11) -0.0004(11)
O15 0.0192(16) 0.0065(13) 0.0060(13) -0.0017(11) 0.0072(11) -0.0071(12)
O3 0.0173(10) 0.0149(10) 0.0115(9) -0.0020(8) 0.0015(8) 0.0004(8)
O13 0.0188(15) 0.0063(13) 0.0063(13) -0.0009(11) 0.0021(11) -0.0025(12)
O11 0.0178(15) 0.0058(14) 0.0081(13) -0.0036(11) 0.0019(11) 0.0017(12)
O22 0.0160(15) 0.0061(13) 0.0034(12) 0.0006(10) 0.0020(11) 0.0019(11)
O23 0.0184(16) 0.0182(16) 0.0081(14) 0.0042(12) 0.0025(12) 0.0008(13)
O20 0.0199(16) 0.0119(15) 0.0126(15) -0.0018(12) 0.0048(12) 0.0026(13)
O24 0.0156(16) 0.0169(16) 0.0114(14) 0.0016(12) -0.0018(12) -0.0014(13)
O19 0.0253(18) 0.0140(16) 0.0115(15) -0.0024(12) 0.0052(13) -0.0031(13)
O5 0.0178(16) 0.0090(15) 0.0161(15) 0.0009(12) 0.0011(12) -0.0039(12)
O10 0.0311(19) 0.0108(15) 0.0141(16) -0.0062(12) -0.0070(14) 0.0025(14)
O18 0.0222(17) 0.0244(18) 0.0073(14) -0.0025(13) -0.0025(12) 0.0005(14)
O2 0.0281(19) 0.0285(19) 0.0123(16) -0.0009(14) 0.0078(14) 0.0006(15)
O26 0.0197(17) 0.0108(16) 0.034(2) -0.0113(14) 0.0047(14) -0.0003(13)
O25 0.0152(17) 0.046(2) 0.0187(17) 0.0067(16) 0.0073(14) -0.0022(16)
N3 0.0175(18) 0.0050(16) 0.0074(16) -0.0012(13) 0.0019(13) 0.0004(14)
O21 0.0197(18) 0.030(2) 0.0199(17) -0.0007(14) 0.0135(14) 0.0004(15)
N4 0.0118(18) 0.0158(19) 0.0134(18) 0.0031(14) 0.0022(14) -0.0044(15)
N5 0.0157(19) 0.0160(19) 0.0074(16) 0.0007(14) 0.0028(14) -0.0014(15)
N1 0.0176(18) 0.0079(17) 0.0055(15) 0.0012(13) 0.0036(13) 0.0007(14)
N2 0.0135(18) 0.0111(18) 0.0120(17) 0.0037(14) 0.0027(14) -0.0003(14)
O1 0.032(2) 0.051(3) 0.0153(17) -0.0175(17) -0.0055(15) 0.0029(19)
C8 0.0165(18) 0.0118(17) 0.0044(16) -0.0006(14) 0.0039(14) -0.0022(15)
C15 0.0130(18) 0.0061(17) 0.0098(17) 0.0010(14) 0.0006(14) 0.0011(15)
C22 0.0212(19) 0.0078(17) 0.0084(16) 0.0002(14) 0.0030(15) 0.0013(15)
C3 0.0150(13) 0.0102(13) 0.0095(12) 0.0002(10) 0.0033(10) -0.0015(11)
C6 0.0147(19) 0.0112(18) 0.0083(17) 0.0062(15) 0.0022(15) 0.0018(16)
C39 0.0139(18) 0.0077(17) 0.0104(17) 0.0019(14) 0.0041(14) 0.0020(15)
C5 0.0161(19) 0.0123(18) 0.0052(17) -0.0010(14) 0.0014(15) -0.0040(16)
C47 0.0098(11) 0.0089(11) 0.0080(11) -0.0018(8) 0.0020(8) 0.0004(9)
C4 0.0148(13) 0.0085(12) 0.0080(12) 0.0027(10) 0.0044(10) -0.0025(10)
C44 0.0156(19) 0.016(2) 0.0089(17) -0.0015(15) -0.0003(15) -0.0022(16)
C41 0.0155(18) 0.0120(17) 0.0061(16) 0.0004(14) 0.0028(14) -0.0019(15)
C36 0.019(2) 0.0126(19) 0.020(2) 0.0003(16) 0.0024(17) 0.0054(17)
C46 0.0153(18) 0.0102(18) 0.0038(16) 0.0007(14) 0.0033(14) 0.0005(15)
C38 0.0195(18) 0.0104(17) 0.0095(16) 0.0008(14) 0.0036(15) 0.0001(15)
C2 0.0152(13) 0.0075(12) 0.0070(12) 0.0000(10) 0.0048(11) -0.0006(11)
C24 0.0209(18) 0.0086(17) 0.0117(17) 0.0027(14) 0.0039(15) 0.0006(15)
C23 0.0199(19) 0.0048(17) 0.0047(16) 0.0008(14) 0.0036(14) -0.0009(15)
C40 0.0148(13) 0.0085(12) 0.0080(12) 0.0027(10) 0.0044(10) -0.0025(10)
C10 0.0169(18) 0.0104(17) 0.0068(16) -0.0031(14) 0.0011(14) -0.0046(15)
C11 0.0150(13) 0.0102(13) 0.0095(12) 0.0002(10) 0.0033(10) -0.0015(11)
C42 0.0166(18) 0.0141(18) 0.0106(17) 0.0004(15) 0.0003(15) 0.0028(16)
C21 0.026(2) 0.0090(18) 0.0133(18) 0.0019(15) 0.0021(16) 0.0035(16)
C48 0.018(2) 0.020(2) 0.0066(18) -0.0024(16) -0.0016(16) -0.0009(18)
C33 0.032(3) 0.014(2) 0.018(2) -0.0097(18) -0.0033(19) 0.006(2)
C30 0.0210(19) 0.0163(18) 0.0113(17) 0.0022(15) 0.0020(16) -0.0010(16)
C45 0.018(2) 0.0153(19) 0.0093(17) 0.0005(15) 0.0031(15) -0.0014(16)
C7 0.0152(13) 0.0075(12) 0.0070(12) 0.0000(10) 0.0048(11) -0.0006(11)
C20 0.028(2) 0.0102(19) 0.0137(19) -0.0004(16) 0.0021(17) 0.0010(17)
C34 0.0187(18) 0.0095(17) 0.0106(17) 0.0025(14) 0.0043(15) -0.0009(15)
C37 0.0169(19) 0.0133(19) 0.0148(18) -0.0002(16) 0.0008(16) 0.0021(16)
C14 0.0178(19) 0.0132(19) 0.0159(18) -0.0012(16) 0.0017(16) -0.0036(16)
C9 0.0161(18) 0.0088(17) 0.0094(17) -0.0014(14) 0.0003(14) -0.0014(15)
C13 0.017(2) 0.016(2) 0.020(2) -0.0037(17) -0.0019(17) -0.0056(17)
C25 0.0229(19) 0.0138(18) 0.0107(17) 0.0033(15) 0.0016(15) -0.0014(16)
C16 0.024(3) 0.012(2) 0.032(3) -0.009(2) 0.003(2) -0.0010(19)
C19 0.026(2) 0.0117(19) 0.0111(18) -0.0004(15) -0.0013(16) -0.0025(17)
C17 0.023(2) 0.014(2) 0.030(3) 0.0046(19) 0.000(2) -0.0079(19)
C26 0.024(2) 0.0161(19) 0.0157(18) 0.0023(16) 0.0031(16) 0.0005(17)
C1 0.019(2) 0.0064(19) 0.0109(19) -0.0015(15) 0.0060(16) 0.0026(16)
C18 0.0202(19) 0.0080(17) 0.0105(17) 0.0028(14) 0.0033(15) -0.0008(15)
C43 0.018(2) 0.022(2) 0.0095(18) -0.0010(16) -0.0004(16) 0.0005(17)
C29 0.027(2) 0.026(2) 0.0111(18) -0.0001(17) -0.0036(17) -0.0008(19)
C12 0.021(2) 0.0086(18) 0.0164(19) -0.0036(15) -0.0006(16) -0.0031(16)
C35 0.020(2) 0.0102(19) 0.0166(19) -0.0044(16) 0.0052(16) 0.0027(17)
C27 0.027(2) 0.022(2) 0.020(2) 0.0038(18) -0.0026(18) 0.0032(19)
C49 0.0280(17) 0.0190(17) 0.0192(16) -0.0062(14) -0.0023(14) -0.0001(14)
C28 0.028(2) 0.029(2) 0.016(2) 0.0008(18) -0.0058(18) -0.001(2)
C50 0.0288(18) 0.0221(17) 0.0190(16) -0.0060(14) 0.0065(14) -0.0057(15)
C32 0.034(3) 0.080(5) 0.032(3) -0.031(3) -0.010(3) 0.007(3)

loop_
_atom_type_symbol
_atom_type_description
_atom_type_scat_dispersion_real
_atom_type_scat_dispersion_imag
_atom_type_scat_source
C C 0.0181 0.0091 'International Tables Vol C Tables 4.2.6.8 and 6.1.1.4'
H H 0.0000 0.0000 'International Tables Vol C Tables 4.2.6.8 and 6.1.1.4'
Dy Dy -9.8046 9.8477 'International Tables Vol C Tables 4.2.6.8 and 6.1.1.4'
N N 0.0311 0.0180 'International Tables Vol C Tables 4.2.6.8 and 6.1.1.4'
O O 0.0492 0.0322 'International Tables Vol C Tables 4.2.6.8 and 6.1.1.4'

loop_
_geom_angle_atom_site_label_1
_geom_angle_atom_site_label_2
_geom_angle_atom_site_label_3
_geom_angle
_geom_angle_site_symmetry_1
_geom_angle_site_symmetry_3
_geom_angle_publ_flag
O16 Dy1 O7 121.86(10) . . ?
O16 Dy1 O6 82.85(10) . . ?
O16 Dy1 O14 150.79(10) . . ?
O16 Dy1 O9 87.80(10) . 3_666 ?
O16 Dy1 O13 148.18(10) . . ?
O16 Dy1 O22 82.04(10) . . ?
O6 Dy1 O7 62.56(9) . . ?
O6 Dy1 O14 123.38(10) . . ?
O6 Dy1 O9 145.98(10) . 3_666 ?
O6 Dy1 O13 90.23(10) . . ?
O14 Dy1 O7 69.06(10) . . ?
O9 Dy1 O7 145.58(10) 3_666 . ?
O9 Dy1 O14 76.58(10) 3_666 . ?
O9 Dy1 O13 80.74(10) 3_666 . ?
O15 Dy1 O7 85.61(10) . . ?
O15 Dy1 O16 71.08(10) . . ?
O15 Dy1 O6 118.43(11) . . ?
O15 Dy1 O14 83.87(10) . . ?
O15 Dy1 O9 88.72(11) . 3_666 ?
O15 Dy1 O13 137.51(10) . . ?
O15 Dy1 O22 150.05(10) . . ?
O13 Dy1 O7 80.79(10) . . ?
O13 Dy1 O14 53.67(10) . . ?
O22 Dy1 O7 120.70(9) . . ?
O22 Dy1 O6 69.31(10) . . ?
O22 Dy1 O14 117.26(10) . . ?
O22 Dy1 O9 77.04(10) . 3_666 ?
O22 Dy1 O13 66.53(10) . . ?
O4 Dy2 Dy3 102.08(7) . 3_666 ?
O4 Dy2 O17 69.81(10) . 3_666 ?
O4 Dy2 O22 74.76(10) . . ?
O4 Dy2 O23 123.19(10) . . ?
O4 Dy2 O24 78.02(10) . . ?
O4 Dy2 O5 65.12(10) . . ?
O4 Dy2 N3 137.28(11) . . ?
O12 Dy2 Dy3 39.95(7) . 3_666 ?
O12 Dy2 O4 141.50(10) . . ?
O12 Dy2 O17 73.95(10) . 3_666 ?
O12 Dy2 O13 119.04(10) . . ?
O12 Dy2 O22 78.91(10) . . ?
O12 Dy2 O23 78.17(10) . . ?
O12 Dy2 O24 100.19(10) . . ?
O12 Dy2 O5 151.96(10) . . ?
O12 Dy2 N3 77.46(11) . . ?
O17 Dy2 Dy3 34.59(7) 3_666 3_666 ?
O17 Dy2 O22 65.61(9) 3_666 . ?
O17 Dy2 O23 104.69(10) 3_666 . ?
O17 Dy2 O24 67.96(10) 3_666 . ?
O17 Dy2 O5 125.11(10) 3_666 . ?
O17 Dy2 N3 151.38(11) 3_666 . ?
O13 Dy2 Dy3 126.92(7) . 3_666 ?
O13 Dy2 O4 74.40(10) . . ?
O13 Dy2 O17 125.35(10) . 3_666 ?
O13 Dy2 O22 66.00(10) . . ?
O13 Dy2 O23 129.48(10) . . ?
O13 Dy2 O24 140.44(10) . . ?
O13 Dy2 O5 69.49(10) . . ?
O13 Dy2 N3 68.63(11) . . ?
O22 Dy2 Dy3 62.25(7) . 3_666 ?
O22 Dy2 O23 156.87(10) . . ?
O22 Dy2 O24 131.82(10) . . ?
O22 Dy2 O5 126.07(10) . . ?
O22 Dy2 N3 107.51(10) . . ?
O23 Dy2 Dy3 97.46(7) . 3_666 ?
O23 Dy2 O5 76.95(10) . . ?
O24 Dy2 Dy3 86.13(7) . 3_666 ?
O24 Dy2 O23 50.65(10) . . ?
O24 Dy2 O5 73.42(10) . . ?
O24 Dy2 N3 119.41(11) . . ?
O5 Dy2 Dy3 157.51(7) . 3_666 ?
N3 Dy2 Dy3 116.88(8) . 3_666 ?
N3 Dy2 O23 70.34(11) . . ?
N3 Dy2 O5 82.14(11) . . ?
O6 Dy4 Dy3 125.13(7) . 3_666 ?
O6 Dy4 O17 131.46(10) . 3_666 ?
O6 Dy4 O22 68.80(10) . . ?
O6 Dy4 N1 70.95(11) . . ?
O6 Dy4 N2 83.40(11) . . ?
O4 Dy4 Dy3 97.85(7) . 3_666 ?
O4 Dy4 O6 84.15(10) . . ?
O4 Dy4 O17 69.81(10) . 3_666 ?
O4 Dy4 O22 76.26(10) . . ?
O4 Dy4 N1 141.42(11) . . ?
O4 Dy4 N2 72.26(11) . . ?
O8 Dy4 Dy3 45.45(8) . 3_666 ?
O8 Dy4 O6 110.03(10) . . ?
O8 Dy4 O4 142.69(10) . . ?
O8 Dy4 O17 75.49(10) . 3_666 ?
O8 Dy4 O22 77.34(10) . . ?
O8 Dy4 N1 75.10(11) . . ?
O8 Dy4 N2 141.51(11) . . ?
O17 Dy4 Dy3 31.06(7) 3_666 3_666 ?
O17 Dy4 N1 148.24(11) 3_666 . ?
O17 Dy4 N2 123.09(11) 3_666 . ?
O3 Dy4 Dy3 82.12(8) . 3_666 ?
O3 Dy4 O6 150.90(11) . . ?
O3 Dy4 O4 103.65(11) . . ?
O3 Dy4 O8 80.85(11) . . ?
O3 Dy4 O17 76.82(10) . 3_666 ?
O3 Dy4 O22 140.14(11) . . ?
O3 Dy4 N1 86.90(11) . . ?
O3 Dy4 N2 72.80(12) . . ?
O22 Dy4 Dy3 58.87(7) . 3_666 ?
O22 Dy4 O17 65.65(10) . 3_666 ?
O22 Dy4 N1 118.44(10) . . ?
O22 Dy4 N2 139.69(11) . . ?
N1 Dy4 Dy3 120.49(8) . 3_666 ?
N1 Dy4 N2 75.92(11) . . ?
N2 Dy4 Dy3 149.48(8) . 3_666 ?
Dy2 Dy3 Dy4 53.497(6) 3_666 3_666 ?
O16 Dy3 Dy2 83.80(7) . 3_666 ?
O16 Dy3 Dy4 81.84(7) . 3_666 ?
O16 Dy3 O12 72.83(9) . 3_666 ?
O16 Dy3 O8 69.30(9) . 3_666 ?
O16 Dy3 O17 103.90(10) . . ?
O16 Dy3 O11 78.41(10) . 3_666 ?
O16 Dy3 O20 147.17(10) . . ?
O16 Dy3 O19 137.03(10) . . ?
O16 Dy3 O18 133.65(11) . . ?
O12 Dy3 Dy2 35.70(6) 3_666 3_666 ?
O12 Dy3 Dy4 86.36(6) 3_666 3_666 ?
O12 Dy3 O8 111.83(9) 3_666 3_666 ?
O8 Dy3 Dy2 85.42(6) 3_666 3_666 ?
O8 Dy3 Dy4 34.69(6) 3_666 3_666 ?
O17 Dy3 Dy2 35.71(7) . 3_666 ?
O17 Dy3 Dy4 32.60(7) . 3_666 ?
O17 Dy3 O12 70.84(9) . 3_666 ?
O17 Dy3 O8 66.40(9) . 3_666 ?
O17 Dy3 O11 130.74(10) . 3_666 ?
O17 Dy3 O20 72.80(10) . . ?
O17 Dy3 O19 118.18(10) . . ?
O17 Dy3 O18 72.36(11) . . ?
O15 Dy3 Dy2 153.69(7) . 3_666 ?
O15 Dy3 Dy4 112.46(8) . 3_666 ?
O15 Dy3 O16 71.43(10) . . ?
O15 Dy3 O12 136.19(10) . 3_666 ?
O15 Dy3 O8 77.77(10) . 3_666 ?
O15 Dy3 O17 142.59(11) . . ?
O15 Dy3 O11 85.66(10) . 3_666 ?
O15 Dy3 O20 130.95(10) . . ?
O15 Dy3 O19 79.67(10) . . ?
O15 Dy3 O18 84.45(11) . . ?
O11 Dy3 Dy2 98.21(7) 3_666 3_666 ?
O11 Dy3 Dy4 147.18(6) 3_666 3_666 ?
O11 Dy3 O12 62.90(9) 3_666 3_666 ?
O11 Dy3 O8 146.96(9) 3_666 3_666 ?
O11 Dy3 O19 68.12(10) 3_666 . ?
O20 Dy3 Dy2 75.18(7) . 3_666 ?
O20 Dy3 Dy4 104.38(7) . 3_666 ?
O20 Dy3 O12 75.43(10) . 3_666 ?
O20 Dy3 O8 132.10(9) . 3_666 ?
O20 Dy3 O11 79.95(10) . 3_666 ?
O20 Dy3 O19 51.42(10) . . ?
O19 Dy3 Dy2 125.99(7) . 3_666 ?
O19 Dy3 Dy4 139.68(7) . 3_666 ?
O19 Dy3 O12 111.85(10) . 3_666 ?
O19 Dy3 O8 134.51(10) . 3_666 ?
O18 Dy3 Dy2 107.61(8) . 3_666 ?
O18 Dy3 Dy4 71.49(8) . 3_666 ?
O18 Dy3 O12 139.26(10) . 3_666 ?
O18 Dy3 O8 67.18(10) . 3_666 ?
O18 Dy3 O11 139.76(10) . 3_666 ?
O18 Dy3 O20 77.58(11) . . ?
O18 Dy3 O19 71.75(11) . . ?
C33 O7 Dy1 131.2(3) . . ?
C34 O7 Dy1 111.9(2) . . ?
C34 O7 C33 115.1(3) . . ?
Dy3 O16 Dy1 107.29(11) . . ?
Dy4 O6 Dy1 111.42(12) . . ?
C39 O6 Dy1 120.3(2) . . ?
C39 O6 Dy4 128.2(2) . . ?
C15 O14 Dy1 90.8(2) . . ?
Dy4 O4 Dy2 98.00(10) . . ?
C23 O4 Dy2 120.4(3) . . ?
C23 O4 Dy4 131.4(3) . . ?
Dy2 O12 Dy3 104.35(11) . 3_666 ?
C3 O12 Dy2 135.7(3) . . ?
C3 O12 Dy3 119.6(2) . 3_666 ?
C47 O9 Dy1 130.1(3) . 3_666 ?
Dy4 O8 Dy3 99.87(10) . 3_666 ?
C47 O8 Dy4 130.5(3) . . ?
C47 O8 Dy3 129.0(3) . 3_666 ?
Dy2 O17 Dy4 95.15(10) 3_666 3_666 ?
Dy3 O17 Dy2 109.70(11) . 3_666 ?
Dy3 O17 Dy4 116.34(12) . 3_666 ?
Dy3 O15 Dy1 109.13(12) . . ?
C50 O15 Dy1 122.8(3) . . ?
C50 O15 Dy3 126.2(3) . . ?
C48 O3 Dy4 136.6(3) . . ?
Dy2 O13 Dy1 113.25(11) . . ?
C15 O13 Dy1 94.0(2) . . ?
C15 O13 Dy2 137.5(3) . . ?
C2 O11 Dy3 121.5(2) . 3_666 ?
C2 O11 C1 115.9(3) . . ?
C1 O11 Dy3 121.0(2) . 3_666 ?
Dy1 O22 Dy2 113.48(11) . . ?
Dy1 O22 Dy4 110.47(12) . . ?
Dy4 O22 Dy2 95.45(10) . . ?
N4 O23 Dy2 96.1(2) . . ?
N5 O20 Dy3 96.5(2) . . ?
N4 O24 Dy2 97.1(2) . . ?
N5 O19 Dy3 96.2(2) . . ?
C17 O5 Dy2 131.6(3) . . ?
C18 O5 Dy2 112.4(2) . . ?
C18 O5 C17 115.9(3) . . ?
C45 O10 C49 118.5(4) . . ?
Dy3 O18 H18A 110.3 . . ?
Dy3 O18 H18B 110.4 . . ?
H18A O18 H18B 103.7 . . ?
C11 O26 C16 118.7(4) . . ?
C8 N3 Dy2 126.1(3) . . ?
C8 N3 C9 114.4(4) . . ?
C9 N3 Dy2 119.2(3) . . ?
O23 N4 O24 115.8(3) . . ?
O25 N4 O23 123.0(4) . . ?
O25 N4 O24 121.2(4) . . ?
O20 N5 O19 115.8(3) . . ?
O21 N5 O20 122.1(4) . . ?
O21 N5 O19 122.1(4) . . ?
C41 N1 Dy4 118.6(3) . . ?
C40 N1 Dy4 123.7(3) . . ?
C40 N1 C41 115.8(4) . . ?
C24 N2 Dy4 123.5(3) . . ?
C24 N2 C25 116.5(4) . . ?
C25 N2 Dy4 118.1(3) . . ?
C29 O1 C32 117.9(5) . . ?
N3 C8 H8 115.3 . . ?
N3 C8 C4 129.3(4) . . ?
C4 C8 H8 115.3 . . ?
O14 C15 O13 120.1(4) . . ?
O14 C15 C10 123.1(4) . . ?
O13 C15 C10 116.7(4) . . ?
C23 C22 C24 123.3(4) . . ?
C23 C22 C21 119.3(4) . . ?
C21 C22 C24 116.9(4) . . ?
O12 C3 C4 124.8(4) . . ?
O12 C3 C2 119.2(4) . . ?
C2 C3 C4 116.0(4) . . ?
C5 C6 H6 120.1 . . ?
C5 C6 C7 119.8(4) . . ?
C7 C6 H6 120.1 . . ?
O6 C39 C38 123.0(4) . . ?
O6 C39 C34 118.5(4) . . ?
C38 C39 C34 118.5(4) . . ?
C6 C5 H5 119.5 . . ?
C6 C5 C4 121.1(4) . . ?
C4 C5 H5 119.5 . . ?
O9 C47 O8 124.5(4) . . ?
O9 C47 C46 118.0(4) . . ?
O8 C47 C46 117.4(4) . . ?
C3 C4 C8 125.8(4) . . ?
C5 C4 C8 113.6(4) . . ?
C5 C4 C3 120.5(4) . . ?
C45 C44 H44 120.3 . . ?
C43 C44 H44 120.3 . . ?
C43 C44 C45 119.4(4) . . ?
C46 C41 N1 118.9(4) . . ?
C46 C41 C42 119.9(4) . . ?
C42 C41 N1 121.1(4) . . ?
C37 C36 H36 119.7 . . ?
C37 C36 C35 120.6(4) . . ?
C35 C36 H36 119.7 . . ?
C41 C46 C47 122.1(4) . . ?
C41 C46 C45 119.2(4) . . ?
C45 C46 C47 118.6(4) . . ?
C39 C38 C40 122.7(4) . . ?
C39 C38 C37 119.7(4) . . ?
C37 C38 C40 117.3(4) . . ?
O11 C2 C3 113.7(4) . . ?
C7 C2 O11 123.2(4) . . ?
C7 C2 C3 123.0(4) . . ?
N2 C24 C22 126.8(4) . . ?
N2 C24 H24 116.6 . . ?
C22 C24 H24 116.6 . . ?
O4 C23 C22 124.1(4) . . ?
O4 C23 C18 118.4(4) . . ?
C22 C23 C18 117.5(4) . . ?
N1 C40 C38 126.9(4) . . ?
N1 C40 H40 116.5 . . ?
C38 C40 H40 116.5 . . ?
C11 C10 C15 120.1(4) . . ?
C9 C10 C15 119.4(4) . . ?
C9 C10 C11 120.5(4) . . ?
O26 C11 C10 114.7(4) . . ?
O26 C11 C12 125.8(4) . . ?
C12 C11 C10 119.5(4) . . ?
C41 C42 H42 120.2 . . ?
C43 C42 C41 119.7(4) . . ?
C43 C42 H42 120.2 . . ?
C22 C21 H21 119.3 . . ?
C20 C21 C22 121.5(4) . . ?
C20 C21 H21 119.3 . . ?
O3 C48 C30 117.2(4) . . ?
O2 C48 O3 124.0(4) . . ?
O2 C48 C30 118.8(4) . . ?
O7 C33 H33A 109.5 . . ?
O7 C33 H33B 109.5 . . ?
O7 C33 H33C 109.5 . . ?
H33A C33 H33B 109.5 . . ?
H33A C33 H33C 109.5 . . ?
H33B C33 H33C 109.5 . . ?
C25 C30 C48 121.7(4) . . ?
C25 C30 C29 119.1(4) . . ?
C29 C30 C48 119.2(4) . . ?
O10 C45 C44 123.7(4) . . ?
O10 C45 C46 115.9(4) . . ?
C44 C45 C46 120.4(4) . . ?
C6 C7 H7 120.3 . . ?
C2 C7 C6 119.4(4) . . ?
C2 C7 H7 120.3 . . ?
C21 C20 H20 120.2 . . ?
C21 C20 C19 119.5(4) . . ?
C19 C20 H20 120.2 . . ?
O7 C34 C39 113.1(4) . . ?
O7 C34 C35 125.4(4) . . ?
C35 C34 C39 121.5(4) . . ?
C36 C37 C38 120.4(4) . . ?
C36 C37 H37 119.8 . . ?
C38 C37 H37 119.8 . . ?
C9 C14 H14 120.4 . . ?
C13 C14 H14 120.4 . . ?
C13 C14 C9 119.2(4) . . ?
C10 C9 N3 119.3(4) . . ?
C10 C9 C14 119.8(4) . . ?
C14 C9 N3 120.9(4) . . ?
C14 C13 H13 119.2 . . ?
C12 C13 C14 121.5(4) . . ?
C12 C13 H13 119.2 . . ?
C30 C25 N2 118.8(4) . . ?
C30 C25 C26 119.9(4) . . ?
C26 C25 N2 121.4(4) . . ?
O26 C16 H16A 109.5 . . ?
O26 C16 H16B 109.5 . . ?
O26 C16 H16C 109.5 . . ?
H16A C16 H16B 109.5 . . ?
H16A C16 H16C 109.5 . . ?
H16B C16 H16C 109.5 . . ?
C20 C19 H19 120.2 . . ?
C18 C19 C20 119.6(4) . . ?
C18 C19 H19 120.2 . . ?
O5 C17 H17A 109.5 . . ?
O5 C17 H17B 109.5 . . ?
O5 C17 H17C 109.5 . . ?
H17A C17 H17B 109.5 . . ?
H17A C17 H17C 109.5 . . ?
H17B C17 H17C 109.5 . . ?
C25 C26 H26 120.2 . . ?
C27 C26 C25 119.6(5) . . ?
C27 C26 H26 120.2 . . ?
O11 C1 H1A 109.5 . . ?
O11 C1 H1B 109.5 . . ?
O11 C1 H1C 109.5 . . ?
H1A C1 H1B 109.5 . . ?
H1A C1 H1C 109.5 . . ?
H1B C1 H1C 109.5 . . ?
O5 C18 C23 114.5(4) . . ?
C19 C18 O5 123.5(4) . . ?
C19 C18 C23 122.0(4) . . ?
C44 C43 H43 119.3 . . ?
C42 C43 C44 121.3(4) . . ?
C42 C43 H43 119.3 . . ?
O1 C29 C30 115.4(5) . . ?
O1 C29 C28 123.9(5) . . ?
C28 C29 C30 120.7(5) . . ?
C11 C12 H12 120.3 . . ?
C13 C12 C11 119.4(4) . . ?
C13 C12 H12 120.3 . . ?
C36 C35 H35 120.4 . . ?
C34 C35 C36 119.2(4) . . ?
C34 C35 H35 120.4 . . ?
C26 C27 H27 119.3 . . ?
C26 C27 C28 121.4(5) . . ?
C28 C27 H27 119.3 . . ?
O10 C49 H49A 109.5 . . ?
O10 C49 H49B 109.5 . . ?
O10 C49 H49C 109.5 . . ?
H49A C49 H49B 109.5 . . ?
H49A C49 H49C 109.5 . . ?
H49B C49 H49C 109.5 . . ?
C29 C28 C27 119.3(5) . . ?
C29 C28 H28 120.3 . . ?
C27 C28 H28 120.3 . . ?
O15 C50 H50A 109.5 . . ?
O15 C50 H50B 109.5 . . ?
O15 C50 H50C 109.5 . . ?
H50A C50 H50B 109.5 . . ?
H50A C50 H50C 109.5 . . ?
H50B C50 H50C 109.5 . . ?
O1 C32 H32A 109.5 . . ?
O1 C32 H32B 109.5 . . ?
O1 C32 H32C 109.5 . . ?
H32A C32 H32B 109.5 . . ?
H32A C32 H32C 109.5 . . ?
H32B C32 H32C 109.5 . . ?

loop_
_geom_bond_atom_site_label_1
_geom_bond_atom_site_label_2
_geom_bond_distance
_geom_bond_site_symmetry_2
_geom_bond_publ_flag
Dy1 O7 2.646(3) . ?
Dy1 O16 2.295(3) . ?
Dy1 O6 2.332(3) . ?
Dy1 O14 2.486(3) . ?
Dy1 O9 2.339(3) 3_666 ?
Dy1 O15 2.261(3) . ?
Dy1 O13 2.387(3) . ?
Dy1 O22 2.323(3) . ?
Dy2 Dy3 3.8179(3) 3_666 ?
Dy2 O4 2.353(3) . ?
Dy2 O12 2.299(3) . ?
Dy2 O17 2.367(3) 3_666 ?
Dy2 O13 2.343(3) . ?
Dy2 O22 2.400(3) . ?
Dy2 O23 2.526(3) . ?
Dy2 O24 2.505(3) . ?
Dy2 O5 2.532(3) . ?
Dy2 N3 2.514(4) . ?
Dy4 Dy3 3.9993(3) 3_666 ?
Dy4 O6 2.325(3) . ?
Dy4 O4 2.314(3) . ?
Dy4 O8 2.310(3) . ?
Dy4 O17 2.405(3) 3_666 ?
Dy4 O3 2.271(3) . ?
Dy4 O22 2.360(3) . ?
Dy4 N1 2.526(4) . ?
Dy4 N2 2.537(4) . ?
Dy3 Dy2 3.8178(3) 3_666 ?
Dy3 Dy4 3.9993(3) 3_666 ?
Dy3 O16 2.277(3) . ?
Dy3 O12 2.531(3) 3_666 ?
Dy3 O8 2.893(3) 3_666 ?
Dy3 O17 2.302(3) . ?
Dy3 O15 2.259(3) . ?
Dy3 O11 2.490(3) 3_666 ?
Dy3 O20 2.489(3) . ?
Dy3 O19 2.494(3) . ?
Dy3 O18 2.434(3) . ?
O7 C33 1.446(5) . ?
O7 C34 1.383(5) . ?
O6 C39 1.330(5) . ?
O14 C15 1.242(5) . ?
O4 C23 1.330(5) . ?
O12 Dy3 2.531(3) 3_666 ?
O12 C3 1.323(5) . ?
O9 Dy1 2.339(3) 3_666 ?
O9 C47 1.240(5) . ?
O8 Dy3 2.893(3) 3_666 ?
O8 C47 1.276(5) . ?
O17 Dy2 2.367(3) 3_666 ?
O17 Dy4 2.405(3) 3_666 ?
O15 C50 1.417(5) . ?
O3 C48 1.270(6) . ?
O13 C15 1.299(5) . ?
O11 Dy3 2.490(3) 3_666 ?
O11 C2 1.393(5) . ?
O11 C1 1.451(5) . ?
O23 N4 1.270(5) . ?
O20 N5 1.275(5) . ?
O24 N4 1.271(5) . ?
O19 N5 1.276(5) . ?
O5 C17 1.434(6) . ?
O5 C18 1.405(6) . ?
O10 C45 1.359(6) . ?
O10 C49 1.423(6) . ?
O18 H18A 0.8903 . ?
O18 H18B 0.8909 . ?
O2 C48 1.236(6) . ?
O26 C11 1.351(6) . ?
O26 C16 1.420(6) . ?
O25 N4 1.221(5) . ?
N3 C8 1.292(6) . ?
N3 C9 1.436(5) . ?
O21 N5 1.215(5) . ?
N1 C41 1.435(5) . ?
N1 C40 1.299(6) . ?
N2 C24 1.292(6) . ?
N2 C25 1.446(6) . ?
O1 C29 1.359(6) . ?
O1 C32 1.421(7) . ?
C8 H8 0.9500 . ?
C8 C4 1.445(6) . ?
C15 C10 1.478(6) . ?
C22 C24 1.447(6) . ?
C22 C23 1.409(6) . ?
C22 C21 1.423(6) . ?
C3 C4 1.428(6) . ?
C3 C2 1.411(6) . ?
C6 H6 0.9500 . ?
C6 C5 1.368(6) . ?
C6 C7 1.405(6) . ?
C39 C38 1.396(6) . ?
C39 C34 1.416(6) . ?
C5 H5 0.9500 . ?
C5 C4 1.408(6) . ?
C47 C46 1.521(6) . ?
C44 H44 0.9500 . ?
C44 C45 1.396(6) . ?
C44 C43 1.386(7) . ?
C41 C46 1.400(6) . ?
C41 C42 1.406(6) . ?
C36 H36 0.9500 . ?
C36 C37 1.381(6) . ?
C36 C35 1.394(7) . ?
C46 C45 1.406(6) . ?
C38 C40 1.458(6) . ?
C38 C37 1.412(6) . ?
C2 C7 1.380(6) . ?
C24 H24 0.9500 . ?
C23 C18 1.411(6) . ?
C40 H40 0.9500 . ?
C10 C11 1.404(6) . ?
C10 C9 1.382(6) . ?
C11 C12 1.396(6) . ?
C42 H42 0.9500 . ?
C42 C43 1.380(7) . ?
C21 H21 0.9500 . ?
C21 C20 1.362(7) . ?
C48 C30 1.516(7) . ?
C33 H33A 0.9800 . ?
C33 H33B 0.9800 . ?
C33 H33C 0.9800 . ?
C30 C25 1.402(6) . ?
C30 C29 1.409(7) . ?
C7 H7 0.9500 . ?
C20 H20 0.9500 . ?
C20 C19 1.410(7) . ?
C34 C35 1.385(6) . ?
C37 H37 0.9500 . ?
C14 H14 0.9500 . ?
C14 C9 1.402(6) . ?
C14 C13 1.388(6) . ?
C13 H13 0.9500 . ?
C13 C12 1.381(7) . ?
C25 C26 1.413(7) . ?
C16 H16A 0.9800 . ?
C16 H16B 0.9800 . ?
C16 H16C 0.9800 . ?
C19 H19 0.9500 . ?
C19 C18 1.380(6) . ?
C17 H17A 0.9800 . ?
C17 H17B 0.9800 . ?
C17 H17C 0.9800 . ?
C26 H26 0.9500 . ?
C26 C27 1.377(7) . ?
C1 H1A 0.9800 . ?
C1 H1B 0.9800 . ?
C1 H1C 0.9800 . ?
C43 H43 0.9500 . ?
C29 C28 1.389(8) . ?
C12 H12 0.9500 . ?
C35 H35 0.9500 . ?
C27 H27 0.9500 . ?
C27 C28 1.394(7) . ?
C49 H49A 0.9800 . ?
C49 H49B 0.9800 . ?
C49 H49C 0.9800 . ?
C28 H28 0.9500 . ?
C50 H50A 0.9800 . ?
C50 H50B 0.9800 . ?
C50 H50C 0.9800 . ?
C32 H32A 0.9800 . ?
C32 H32B 0.9800 . ?
C32 H32C 0.9800 . ?

loop_
_geom_torsion_atom_site_label_1
_geom_torsion_atom_site_label_2
_geom_torsion_atom_site_label_3
_geom_torsion_atom_site_label_4
_geom_torsion
_geom_torsion_site_symmetry_1
_geom_torsion_site_symmetry_2
_geom_torsion_site_symmetry_3
_geom_torsion_site_symmetry_4
_geom_torsion_publ_flag
Dy1 O7 C34 C39 21.3(4) . . . . ?
Dy1 O7 C34 C35 -156.0(4) . . . . ?
Dy1 O6 C39 C38 143.5(3) . . . . ?
Dy1 O6 C39 C34 -35.6(5) . . . . ?
Dy1 O14 C15 O13 -11.6(4) . . . . ?
Dy1 O14 C15 C10 165.5(4) . . . . ?
Dy1 O9 C47 O8 25.5(6) 3_666 . . . ?
Dy1 O9 C47 C46 -151.7(3) 3_666 . . . ?
Dy1 O13 C15 O14 12.1(4) . . . . ?
Dy1 O13 C15 C10 -165.2(3) . . . . ?
Dy2 O4 C23 C22 162.6(3) . . . . ?
Dy2 O4 C23 C18 -19.4(5) . . . . ?
Dy2 O12 C3 C4 -6.5(6) . . . . ?
Dy2 O12 C3 C2 172.8(3) . . . . ?
Dy2 O13 C15 O14 143.6(3) . . . . ?
Dy2 O13 C15 C10 -33.7(6) . . . . ?
Dy2 O23 N4 O24 -5.7(4) . . . . ?
Dy2 O23 N4 O25 173.9(4) . . . . ?
Dy2 O24 N4 O23 5.8(4) . . . . ?
Dy2 O24 N4 O25 -173.9(4) . . . . ?
Dy2 O5 C18 C23 26.2(4) . . . . ?
Dy2 O5 C18 C19 -152.8(3) . . . . ?
Dy2 N3 C8 C4 -10.8(7) . . . . ?
Dy2 N3 C9 C10 -55.2(5) . . . . ?
Dy2 N3 C9 C14 124.1(4) . . . . ?
Dy4 O6 C39 C38 -41.2(5) . . . . ?
Dy4 O6 C39 C34 139.7(3) . . . . ?
Dy4 O4 C23 C22 25.4(6) . . . . ?
Dy4 O4 C23 C18 -156.5(3) . . . . ?
Dy4 O8 C47 O9 128.9(4) . . . . ?
Dy4 O8 C47 C46 -53.9(5) . . . . ?
Dy4 O3 C48 O2 -139.9(4) . . . . ?
Dy4 O3 C48 C30 39.3(6) . . . . ?
Dy4 N1 C41 C46 -53.2(5) . . . . ?
Dy4 N1 C41 C42 130.0(4) . . . . ?
Dy4 N1 C40 C38 18.9(6) . . . . ?
Dy4 N2 C24 C22 -25.1(6) . . . . ?
Dy4 N2 C25 C30 50.9(5) . . . . ?
Dy4 N2 C25 C26 -128.4(4) . . . . ?
Dy3 O12 C3 C4 165.2(3) 3_666 . . . ?
Dy3 O12 C3 C2 -15.5(5) 3_666 . . . ?
Dy3 O8 C47 O9 -39.8(6) 3_666 . . . ?
Dy3 O8 C47 C46 137.4(3) 3_666 . . . ?
Dy3 O11 C2 C3 12.7(5) 3_666 . . . ?
Dy3 O11 C2 C7 -168.8(3) 3_666 . . . ?
Dy3 O20 N5 O19 -1.5(4) . . . . ?
Dy3 O20 N5 O21 178.6(4) . . . . ?
Dy3 O19 N5 O20 1.5(4) . . . . ?
Dy3 O19 N5 O21 -178.6(4) . . . . ?
O7 C34 C35 C36 174.8(4) . . . . ?
O6 C39 C38 C40 -7.2(7) . . . . ?
O6 C39 C38 C37 179.1(4) . . . . ?
O6 C39 C34 O7 5.3(5) . . . . ?
O6 C39 C34 C35 -177.3(4) . . . . ?
O14 C15 C10 C11 53.4(6) . . . . ?
O14 C15 C10 C9 -126.4(5) . . . . ?
O4 C23 C18 O5 -6.7(5) . . . . ?
O4 C23 C18 C19 172.3(4) . . . . ?
O12 C3 C4 C8 3.7(7) . . . . ?
O12 C3 C4 C5 -179.7(4) . . . . ?
O12 C3 C2 O11 2.1(6) . . . . ?
O12 C3 C2 C7 -176.4(4) . . . . ?
O9 C47 C46 C41 -132.5(4) . . . . ?
O9 C47 C46 C45 49.3(5) . . . . ?
O8 C47 C46 C41 50.1(6) . . . . ?
O8 C47 C46 C45 -128.1(4) . . . . ?
O3 C48 C30 C25 -49.9(6) . . . . ?
O3 C48 C30 C29 129.5(5) . . . . ?
O13 C15 C10 C11 -129.5(4) . . . . ?
O13 C15 C10 C9 50.7(6) . . . . ?
O11 C2 C7 C6 177.4(4) . . . . ?
O2 C48 C30 C25 129.3(5) . . . . ?
O2 C48 C30 C29 -51.3(6) . . . . ?
O26 C11 C12 C13 179.1(4) . . . . ?
N3 C8 C4 C3 5.8(7) . . . . ?
N3 C8 C4 C5 -171.1(4) . . . . ?
N1 C41 C46 C47 8.0(6) . . . . ?
N1 C41 C46 C45 -173.8(4) . . . . ?
N1 C41 C42 C43 174.3(4) . . . . ?
N2 C25 C26 C27 179.1(4) . . . . ?
O1 C29 C28 C27 -177.0(5) . . . . ?
C8 N3 C9 C10 119.6(4) . . . . ?
C8 N3 C9 C14 -61.2(5) . . . . ?
C15 C10 C11 O26 3.3(6) . . . . ?
C15 C10 C11 C12 -177.2(4) . . . . ?
C15 C10 C9 N3 -3.9(6) . . . . ?
C15 C10 C9 C14 176.8(4) . . . . ?
C22 C23 C18 O5 171.5(3) . . . . ?
C22 C23 C18 C19 -9.5(6) . . . . ?
C22 C21 C20 C19 -3.5(7) . . . . ?
C3 C2 C7 C6 -4.2(6) . . . . ?
C6 C5 C4 C8 173.2(4) . . . . ?
C6 C5 C4 C3 -3.8(6) . . . . ?
C39 C38 C40 N1 16.0(7) . . . . ?
C39 C38 C37 C36 -1.3(7) . . . . ?
C39 C34 C35 C36 -2.2(7) . . . . ?
C5 C6 C7 C2 1.3(6) . . . . ?
C47 C46 C45 O10 -0.3(6) . . . . ?
C47 C46 C45 C44 176.5(4) . . . . ?
C4 C3 C2 O11 -178.5(3) . . . . ?
C4 C3 C2 C7 3.0(6) . . . . ?
C41 N1 C40 C38 -177.2(4) . . . . ?
C41 C46 C45 O10 -178.6(4) . . . . ?
C41 C46 C45 C44 -1.7(6) . . . . ?
C41 C42 C43 C44 0.6(7) . . . . ?
C46 C41 C42 C43 -2.4(6) . . . . ?
C38 C39 C34 O7 -173.9(4) . . . . ?
C38 C39 C34 C35 3.6(6) . . . . ?
C2 C3 C4 C8 -175.6(4) . . . . ?
C2 C3 C4 C5 1.0(6) . . . . ?
C24 N2 C25 C30 -144.2(4) . . . . ?
C24 N2 C25 C26 36.5(6) . . . . ?
C24 C22 C23 O4 14.7(6) . . . . ?
C24 C22 C23 C18 -163.4(4) . . . . ?
C24 C22 C21 C20 170.2(4) . . . . ?
C23 C22 C24 N2 -11.6(7) . . . . ?
C23 C22 C21 C20 -2.1(7) . . . . ?
C40 N1 C41 C46 142.0(4) . . . . ?
C40 N1 C41 C42 -34.8(6) . . . . ?
C40 C38 C37 C36 -175.3(4) . . . . ?
C10 C11 C12 C13 -0.3(7) . . . . ?
C11 C10 C9 N3 176.3(4) . . . . ?
C11 C10 C9 C14 -3.0(6) . . . . ?
C42 C41 C46 C47 -175.2(4) . . . . ?
C42 C41 C46 C45 3.0(6) . . . . ?
C21 C22 C24 N2 176.5(4) . . . . ?
C21 C22 C23 O4 -173.6(4) . . . . ?
C21 C22 C23 C18 8.3(6) . . . . ?
C21 C20 C19 C18 2.5(7) . . . . ?
C48 C30 C25 N2 0.7(6) . . . . ?
C48 C30 C25 C26 -180.0(4) . . . . ?
C48 C30 C29 O1 -2.5(7) . . . . ?
C48 C30 C29 C28 179.9(5) . . . . ?
C33 O7 C34 C39 -172.5(4) . . . . ?
C33 O7 C34 C35 10.3(6) . . . . ?
C30 C25 C26 C27 -0.3(7) . . . . ?
C30 C29 C28 C27 0.4(8) . . . . ?
C45 C44 C43 C42 0.7(7) . . . . ?
C7 C6 C5 C4 2.7(6) . . . . ?
C20 C19 C18 O5 -176.9(4) . . . . ?
C20 C19 C18 C23 4.2(7) . . . . ?
C34 C39 C38 C40 171.9(4) . . . . ?
C34 C39 C38 C37 -1.7(6) . . . . ?
C37 C36 C35 C34 -0.9(7) . . . . ?
C37 C38 C40 N1 -170.2(4) . . . . ?
C14 C13 C12 C11 -1.6(7) . . . . ?
C9 N3 C8 C4 174.9(4) . . . . ?
C9 C10 C11 O26 -176.9(4) . . . . ?
C9 C10 C11 C12 2.6(6) . . . . ?
C9 C14 C13 C12 1.2(7) . . . . ?
C13 C14 C9 N3 -178.1(4) . . . . ?
C13 C14 C9 C10 1.1(7) . . . . ?
C25 N2 C24 C22 170.9(4) . . . . ?
C25 C30 C29 O1 177.0(4) . . . . ?
C25 C30 C29 C28 -0.7(7) . . . . ?
C25 C26 C27 C28 0.0(8) . . . . ?
C16 O26 C11 C10 162.2(4) . . . . ?
C16 O26 C11 C12 -17.2(7) . . . . ?
C17 O5 C18 C23 -150.5(4) . . . . ?
C17 O5 C18 C19 30.5(6) . . . . ?
C26 C27 C28 C29 0.0(8) . . . . ?
C1 O11 C2 C3 178.0(4) . . . . ?
C1 O11 C2 C7 -3.5(6) . . . . ?
C43 C44 C45 O10 176.5(4) . . . . ?
C43 C44 C45 C46 -0.1(7) . . . . ?
C29 C30 C25 N2 -178.7(4) . . . . ?
C29 C30 C25 C26 0.6(7) . . . . ?
C35 C36 C37 C38 2.7(7) . . . . ?
C49 O10 C45 C44 0.4(7) . . . . ?
C49 O10 C45 C46 177.1(4) . . . . ?
C32 O1 C29 C30 -173.6(6) . . . . ?
C32 O1 C29 C28 3.9(8) . . . . ?

loop_
_smtbx_masks_void_nr
_smtbx_masks_void_average_x
_smtbx_masks_void_average_y
_smtbx_masks_void_average_z
_smtbx_masks_void_volume
_smtbx_masks_void_count_electrons
_smtbx_masks_void_content
1 -0.440 0.000 0.500 611.3 145.3 '0.5 12[CH3CN]2[H2O]'
2 -0.156 0.500 0.000 611.3 145.3 '0.5 12[CH3CN]2[H2O]'
